data_7125687
loop_
_publ_author_name
'He, Shichao'
'Allemond, Laynee L.'
'Dunning, Samuel G.'
'Reynolds, Joseph E.'
'Lynch, Vincent M.'
'Humphrey, Simon M.'

_publ_section_title
;
 In situ formation and solid-state oxidation of a triselenane NSeN-pincer
 MOF.
;
_journal_issue 8
_journal_name_full 'Chemical communications (Cambridge, England)'
_journal_page_first 1286
_journal_page_last 1289
_journal_paper_doi 10.1039/c9cc07851g
_journal_volume 56
_journal_year 2020
_chemical_formula_moiety 'C6 H5 N O2 Se'
_chemical_formula_sum 'C6 H5 N O2 Se'
_chemical_formula_weight 202.07
_space_group_crystal_system orthorhombic
_space_group_IT_number 33
_space_group_name_Hall 'P 2c -2n'
_space_group_name_H-M_alt 'P n a 21'
_atom_sites_solution_hydrogens geom
_audit_creation_method SHELXL-2016/6
_audit_update_record
;
2019-09-26 deposited with the CCDC.	2019-12-23 downloaded from the CCDC.
;
_cell_angle_alpha 90
_cell_angle_beta 90
_cell_angle_gamma 90
_cell_formula_units_Z 4
_cell_length_a 8.3732(5)
_cell_length_b 13.5112(7)
_cell_length_c 5.8925(3)
_cell_measurement_reflns_used 1983
_cell_measurement_temperature 100(2)
_cell_measurement_theta_max 73.1
_cell_measurement_theta_min 6.20
_cell_volume 666.63(6)
_computing_cell_refinement 'CrysAlisPro V 1.171.40.53, Rigaku Oxford Diffraction'
_computing_data_collection 'CrysAlisPro V 1.171.40.53, Rigaku Oxford Diffraction'
_computing_data_reduction 'CrysAlisPro V 1.171.40.53, Rigaku Oxford Diffraction'
_computing_molecular_graphics 'XP SHELXTL/PC, Siemens Analytical'
_computing_publication_material 'Shelxl-2016/6, Sheldrick, G. M.'
_computing_structure_refinement 'Shelxl-2016/6, Sheldrick, G. M.'
_computing_structure_solution
;

SHELXT. Sheldrick, G. M. (2015). Acta Cryst. A71, 3-8. 
;
_diffrn_ambient_temperature 100(2)
_diffrn_measured_fraction_theta_full 0.997
_diffrn_measured_fraction_theta_max 0.980
_diffrn_measurement_device_type 'Agilent SuperNova with an Atlas S2 CCD'
_diffrn_measurement_method \w-scans
_diffrn_radiation_type CuK\a
_diffrn_radiation_wavelength 1.54184
_diffrn_reflns_av_R_equivalents 0.0263
_diffrn_reflns_av_unetI/netI 0.0221
_diffrn_reflns_Laue_measured_fraction_full 0.997
_diffrn_reflns_Laue_measured_fraction_max 0.980
_diffrn_reflns_limit_h_max 10
_diffrn_reflns_limit_h_min -6
_diffrn_reflns_limit_k_max 16
_diffrn_reflns_limit_k_min -16
_diffrn_reflns_limit_l_max 7
_diffrn_reflns_limit_l_min -7
_diffrn_reflns_number 3348
_diffrn_reflns_point_group_measured_fraction_full 0.977
_diffrn_reflns_point_group_measured_fraction_max 0.946
_diffrn_reflns_theta_full 67.684
_diffrn_reflns_theta_max 74.070
_diffrn_reflns_theta_min 6.218
_diffrn_source 'microfocus sealed tube'
_exptl_absorpt_coefficient_mu 7.095
_exptl_absorpt_correction_T_max 1.00
_exptl_absorpt_correction_T_min 0.396
_exptl_absorpt_correction_type 'gaussian and multi-scan'
_exptl_absorpt_process_details
;
CrysAlisPro 1.171.40.53 (Rigaku Oxford Diffraction, 2019)
Numerical absorption correction based on gaussian integration over
			a multifaceted crystal model
Empirical absorption correction using spherical harmonics,
 implemented in SCALE3 ABSPACK scaling algorithm.
;
_exptl_crystal_colour yellow
_exptl_crystal_density_diffrn 2.013
_exptl_crystal_description needle
_exptl_crystal_F_000 392
_exptl_crystal_size_max 0.590
_exptl_crystal_size_mid 0.035
_exptl_crystal_size_min 0.030
_refine_diff_density_max 0.651
_refine_diff_density_min -0.508
_refine_diff_density_rms 0.100
_refine_ls_abs_structure_details
;
 Flack x determined using 524 quotients [(I+)-(I-)]/[(I+)+(I-)]
 (Parsons, Flack and Wagner, Acta Cryst. B69 (2013) 249-259).
;
_refine_ls_abs_structure_Flack -0.02(5)
_refine_ls_extinction_method none
_refine_ls_goodness_of_fit_ref 1.016
_refine_ls_hydrogen_treatment constr
_refine_ls_matrix_type full
_refine_ls_number_parameters 92
_refine_ls_number_reflns 1287
_refine_ls_number_restraints 1
_refine_ls_restrained_S_all 1.015
_refine_ls_R_factor_all 0.0329
_refine_ls_R_factor_gt 0.0325
_refine_ls_shift/su_max 0.000
_refine_ls_shift/su_mean 0.000
_refine_ls_structure_factor_coef Fsqd
_refine_ls_weighting_details 'w=1/[\s^2^(Fo^2^)+(0.0669P)^2^+0.5547P] where P=(Fo^2^+2Fc^2^)/3'
_refine_ls_weighting_scheme calc
_refine_ls_wR_factor_gt 0.0877
_refine_ls_wR_factor_ref 0.0880
_reflns_Friedel_coverage 0.753
_reflns_Friedel_fraction_full 0.951
_reflns_Friedel_fraction_max 0.904
_reflns_number_gt 1268
_reflns_number_total 1287
_reflns_threshold_expression 'I > 2\s(I)'
_cod_data_source_file c9cc07851g2.cif
_cod_data_source_block sh17035
_cod_depositor_comments 'Adding full bibliography for 7125687--7125689.cif.'
_cod_database_code 7125687
_shelx_shelxl_version_number 2016/6
_shelx_space_group_comment
;
The symmetry employed for this shelxl refinement is uniquely defined
by the following loop, which should always be used as a source of
symmetry information in preference to the above space-group names.
They are only intended as comments.
;
_shelx_estimated_absorpt_t_min 0.102
_shelx_estimated_absorpt_t_max 0.815

loop_
_space_group_symop_operation_xyz
'x, y, z'
'-x, -y, z+1/2'
'x+1/2, -y+1/2, z'
'-x+1/2, y+1/2, z+1/2'

loop_
_atom_site_label
_atom_site_type_symbol
_atom_site_fract_x
_atom_site_fract_y
_atom_site_fract_z
_atom_site_U_iso_or_equiv
_atom_site_adp_type
_atom_site_occupancy
_atom_site_site_symmetry_order
_atom_site_calc_flag
_atom_site_refinement_flags_posn
_atom_site_refinement_flags_adp
Se1 Se 0.67291(6) 0.09564(3) 0.3119(2) 0.0234(2) Uani 1 1 d . .
N1 N 0.7572(6) 0.2841(3) 0.1792(8) 0.0219(9) Uani 1 1 d . .
H1N H 0.809254 0.249407 0.076627 0.026 Uiso 1 1 calc R U
O1 O 0.4718(6) 0.1541(3) 0.7095(7) 0.0299(9) Uani 1 1 d . .
H1A H 0.524352 0.125163 0.607779 0.045 Uiso 1 1 calc R U
O2 O 0.4324(5) 0.3059(3) 0.8342(9) 0.0301(9) Uani 1 1 d . .
C2 C 0.6711(5) 0.2334(4) 0.3361(17) 0.0215(14) Uani 1 1 d . .
C3 C 0.5920(6) 0.2910(4) 0.5022(9) 0.0187(10) Uani 1 1 d . .
C4 C 0.6021(7) 0.3936(4) 0.4909(10) 0.0210(11) Uani 1 1 d . .
H4 H 0.546524 0.432103 0.600265 0.025 Uiso 1 1 calc R U
C5 C 0.6900(5) 0.4412(4) 0.3268(18) 0.0218(11) Uani 1 1 d . .
H5 H 0.696235 0.511334 0.321932 0.026 Uiso 1 1 calc R U
C6 C 0.7691(7) 0.3832(4) 0.1687(9) 0.0222(10) Uani 1 1 d . .
H6 H 0.831459 0.413401 0.053223 0.027 Uiso 1 1 calc R U
C7 C 0.4948(7) 0.2506(4) 0.6941(9) 0.0228(11) Uani 1 1 d . .

loop_
_atom_site_aniso_label
_atom_site_aniso_U_11
_atom_site_aniso_U_22
_atom_site_aniso_U_33
_atom_site_aniso_U_23
_atom_site_aniso_U_13
_atom_site_aniso_U_12
Se1 0.0244(4) 0.0184(3) 0.0274(3) 0.0012(3) 0.0038(4) 0.00109(16)
N1 0.023(2) 0.023(2) 0.020(2) -0.0013(16) 0.0000(19) 0.0023(18)
O1 0.035(2) 0.0246(19) 0.0301(19) 0.0012(16) 0.0079(18) -0.0053(17)
O2 0.033(2) 0.0301(17) 0.027(2) 0.002(2) 0.011(2) 0.0007(15)
C2 0.014(2) 0.022(2) 0.028(4) 0.005(3) -0.006(3) -0.0016(16)
C3 0.013(2) 0.021(2) 0.022(2) 0.0025(19) -0.002(2) 0.0024(19)
C4 0.017(3) 0.027(3) 0.020(2) -0.0005(19) -0.001(2) 0.002(2)
C5 0.020(2) 0.021(2) 0.024(3) -0.003(3) 0.007(3) -0.0034(17)
C6 0.026(3) 0.022(2) 0.019(2) 0.000(2) 0.003(2) 0.000(2)
C7 0.020(3) 0.023(2) 0.025(3) 0.001(2) 0.003(2) 0.001(2)

loop_
_atom_type_symbol
_atom_type_description
_atom_type_scat_dispersion_real
_atom_type_scat_dispersion_imag
_atom_type_scat_source
C C 0.0181 0.0091 'International Tables Vol C Tables 4.2.6.8 and 6.1.1.4'
H H 0.0000 0.0000 'International Tables Vol C Tables 4.2.6.8 and 6.1.1.4'
N N 0.0311 0.0180 'International Tables Vol C Tables 4.2.6.8 and 6.1.1.4'
O O 0.0492 0.0322 'International Tables Vol C Tables 4.2.6.8 and 6.1.1.4'
Se Se -0.7943 1.1372 'International Tables Vol C Tables 4.2.6.8 and 6.1.1.4'

loop_
_geom_angle_atom_site_label_1
_geom_angle_atom_site_label_2
_geom_angle_atom_site_label_3
_geom_angle
C6 N1 C2 124.9(5)
C6 N1 H1N 117.5
C2 N1 H1N 117.5
C7 O1 H1A 109.5
N1 C2 C3 116.2(5)
N1 C2 Se1 116.5(5)
C3 C2 Se1 127.3(5)
C4 C3 C2 119.2(5)
C4 C3 C7 115.7(5)
C2 C3 C7 125.2(5)
C5 C4 C3 122.1(5)
C5 C4 H4 118.9
C3 C4 H4 118.9
C4 C5 C6 117.7(5)
C4 C5 H5 121.2
C6 C5 H5 121.2
N1 C6 C5 119.8(5)
N1 C6 H6 120.1
C5 C6 H6 120.1
O2 C7 O1 119.5(5)
O2 C7 C3 121.1(5)
O1 C7 C3 119.4(5)

loop_
_geom_bond_atom_site_label_1
_geom_bond_atom_site_label_2
_geom_bond_distance
Se1 C2 1.867(5)
N1 C6 1.344(8)
N1 C2 1.358(9)
N1 H1N 0.8800
O1 C7 1.321(7)
O1 H1A 0.8400
O2 C7 1.230(7)
C2 C3 1.415(9)
C3 C4 1.390(7)
C3 C7 1.497(7)
C4 C5 1.374(10)
C4 H4 0.9500
C5 C6 1.386(10)
C5 H5 0.9500
C6 H6 0.9500

loop_
_geom_torsion_atom_site_label_1
_geom_torsion_atom_site_label_2
_geom_torsion_atom_site_label_3
_geom_torsion_atom_site_label_4
_geom_torsion
C6 N1 C2 C3 -1.5(9)
C6 N1 C2 Se1 179.5(4)
N1 C2 C3 C4 2.2(8)
Se1 C2 C3 C4 -179.0(5)
N1 C2 C3 C7 -178.2(5)
Se1 C2 C3 C7 0.7(9)
C2 C3 C4 C5 -1.7(9)
C7 C3 C4 C5 178.6(6)
C3 C4 C5 C6 0.4(9)
C2 N1 C6 C5 0.3(9)
C4 C5 C6 N1 0.4(9)
C4 C3 C7 O2 -1.8(8)
C2 C3 C7 O2 178.6(6)
C4 C3 C7 O1 176.2(5)
C2 C3 C7 O1 -3.5(9)
